data_4324356
loop_
_publ_author_name
'Vincent A. Corden'
'Anne-K. Duhme-Klair'
'Sarah Hostachy'
'Robin N. Perutz'
'Nicole Reddig'
'Hans-Christian Becker'
'Leif Hammarstr\"om'

_publ_contact_author_address
;Department of Chemistry
University of York
York YO10 5DD
UK
;
_publ_contact_author_email akd1@york.ac.uk
_publ_contact_author_fax '01904 32 2516'
_publ_contact_author_name 'Anne-K. Duhme-Klair'
_publ_contact_author_phone '01904 32 2587'
_publ_section_title
;
 Spectroscopic and Structural Investigations Reveal the Signaling
 Mechanism of a Luminescent Molybdate Sensor
;
_journal_name_full 'Inorganic Chemistry'
_journal_page_first 1105
_journal_page_last 1115
_journal_paper_doi 10.1021/ic1019422
_journal_volume 50
_journal_year 2011
_chemical_formula_moiety 'C50 H32 Mo N8 O14 Re2, C2 H3 N, O2, 5(O)'
_chemical_formula_sum 'C52 H35 Mo N9 O21 Re2'
_chemical_formula_weight 1590.23
_chemical_name_systematic
; 
 ? 
;
_space_group_IT_number 2
_symmetry_cell_setting triclinic
_symmetry_space_group_name_Hall '-P 1'
_symmetry_space_group_name_H-M 'P -1'
_atom_sites_solution_hydrogens geom
_atom_sites_solution_primary direct
_atom_sites_solution_secondary difmap
_audit_creation_method SHELXL-97
_cell_angle_alpha 104.903(2)
_cell_angle_beta 113.199(2)
_cell_angle_gamma 92.983(3)
_cell_formula_units_Z 2
_cell_length_a 13.3454(14)
_cell_length_b 15.1335(16)
_cell_length_c 16.1209(17)
_cell_measurement_reflns_used 1954
_cell_measurement_temperature 100(2)
_cell_measurement_theta_max 24.79
_cell_measurement_theta_min 2.30
_cell_volume 2848.5(5)
_computing_cell_refinement 'Bruker SMART'
_computing_data_collection 'Bruker SMART'
_computing_data_reduction 'Bruker SAINT'
_computing_molecular_graphics 'Bruker SHELXTL'
_computing_publication_material 'Bruker SHELXTL'
_computing_structure_refinement 'SHELXL-97 (Sheldrick, 1997)'
_computing_structure_solution 'SHELXS-97 (Sheldrick, 1997)'
_diffrn_ambient_temperature 100(2)
_diffrn_measured_fraction_theta_full 0.989
_diffrn_measured_fraction_theta_max 0.989
_diffrn_measurement_device_type 'CCD area detector'
_diffrn_measurement_method 'phi and omega scans'
_diffrn_radiation_monochromator graphite
_diffrn_radiation_source 'fine-focus sealed tube'
_diffrn_radiation_type MoK\a
_diffrn_radiation_wavelength 0.71073
_diffrn_reflns_av_R_equivalents 0.0598
_diffrn_reflns_av_sigmaI/netI 0.1133
_diffrn_reflns_limit_h_max 14
_diffrn_reflns_limit_h_min -14
_diffrn_reflns_limit_k_max 15
_diffrn_reflns_limit_k_min -16
_diffrn_reflns_limit_l_max 18
_diffrn_reflns_limit_l_min -17
_diffrn_reflns_number 14029
_diffrn_reflns_theta_full 23.54
_diffrn_reflns_theta_max 23.54
_diffrn_reflns_theta_min 1.41
_exptl_absorpt_coefficient_mu 4.541
_exptl_absorpt_correction_T_max 0.830
_exptl_absorpt_correction_T_min 0.631
_exptl_absorpt_correction_type multi-scan
_exptl_absorpt_process_details 'SADABS v2.03; (Sheldrick)'
_exptl_crystal_colour orange
_exptl_crystal_density_diffrn 1.854
_exptl_crystal_description block
_exptl_crystal_F_000 1540
_exptl_crystal_size_max 0.11
_exptl_crystal_size_mid 0.04
_exptl_crystal_size_min 0.04
_refine_diff_density_max 2.387
_refine_diff_density_min -1.512
_refine_diff_density_rms 0.207
_refine_ls_extinction_method none
_refine_ls_goodness_of_fit_ref 0.978
_refine_ls_hydrogen_treatment constr
_refine_ls_matrix_type full
_refine_ls_number_parameters 785
_refine_ls_number_reflns 8379
_refine_ls_number_restraints 12
_refine_ls_restrained_S_all 0.978
_refine_ls_R_factor_all 0.1001
_refine_ls_R_factor_gt 0.0548
_refine_ls_shift/su_max 0.002
_refine_ls_shift/su_mean 0.000
_refine_ls_structure_factor_coef Fsqd
_refine_ls_weighting_details 'calc w=1/[\s^2^(Fo^2^)+(0.0646P)^2^+0.0000P] where P=(Fo^2^+2Fc^2^)/3'
_refine_ls_weighting_scheme calc
_refine_ls_wR_factor_gt 0.1189
_refine_ls_wR_factor_ref 0.1319
_reflns_number_gt 5486
_reflns_number_total 8379
_reflns_threshold_expression >2sigma(I)
_cod_data_source_file ic1019422_si_002.cif
_cod_data_source_block akd0512m
_cod_database_code 4324356

loop_
_symmetry_equiv_pos_as_xyz
'x, y, z'
'-x, -y, -z'

loop_
_atom_site_label
_atom_site_type_symbol
_atom_site_fract_x
_atom_site_fract_y
_atom_site_fract_z
_atom_site_U_iso_or_equiv
_atom_site_adp_type
_atom_site_occupancy
_atom_site_symmetry_multiplicity
_atom_site_calc_flag
_atom_site_refinement_flags
_atom_site_disorder_assembly
_atom_site_disorder_group
C1 C 0.6245(10) 0.6914(9) 0.3109(9) 0.024(3) Uani 1 1 d . . .
C2 C 0.6027(10) 0.6598(8) 0.3772(8) 0.021(3) Uani 1 1 d U . .
C3 C 0.4995(9) 0.6048(8) 0.3500(8) 0.020(3) Uani 1 1 d . . .
C4 C 0.4286(11) 0.5739(9) 0.2527(9) 0.031(3) Uani 1 1 d . . .
H4 H 0.3591 0.5360 0.2320 0.037 Uiso 1 1 calc R . .
C5 C 0.4564(11) 0.5965(9) 0.1880(9) 0.034(3) Uani 1 1 d . . .
H5 H 0.4088 0.5706 0.1226 0.041 Uiso 1 1 calc R . .
C6 C 0.5547(9) 0.6579(8) 0.2153(9) 0.024(3) Uani 1 1 d . . .
H6 H 0.5726 0.6756 0.1697 0.029 Uiso 1 1 calc R . .
C7 C 0.4582(10) 0.5868(9) 0.4185(9) 0.023(3) Uani 1 1 d . . .
C8 C 0.5041(10) 0.6327(8) 0.5881(9) 0.026(3) Uani 1 1 d . . .
C9 C 0.4089(10) 0.5884(9) 0.5873(9) 0.027(3) Uani 1 1 d . . .
H9 H 0.3529 0.5491 0.5294 0.032 Uiso 1 1 calc R . .
C10 C 0.3962(10) 0.6015(8) 0.6696(9) 0.027(3) Uani 1 1 d . . .
H10 H 0.3305 0.5709 0.6669 0.032 Uiso 1 1 calc R . .
C11 C 0.5653(10) 0.6960(9) 0.7559(9) 0.028(3) Uani 1 1 d . . .
H11 H 0.6208 0.7334 0.8152 0.033 Uiso 1 1 calc R . .
C12 C 0.5847(10) 0.6861(9) 0.6767(8) 0.027(3) Uani 1 1 d . . .
H12 H 0.6526 0.7154 0.6820 0.032 Uiso 1 1 calc R . .
C13 C 0.5746(13) 0.6501(9) 0.9533(11) 0.038(4) Uani 1 1 d . . .
C14 C 0.4144(11) 0.7263(8) 0.9920(10) 0.029(3) Uani 1 1 d . . .
C15 C 0.3605(11) 0.5672(11) 0.8532(10) 0.037(4) Uani 1 1 d . . .
C16 C 0.2051(10) 0.6955(10) 0.7367(10) 0.038(4) Uani 1 1 d . . .
H16 H 0.1847 0.6377 0.7436 0.045 Uiso 1 1 calc R . .
C17 C 0.1302(12) 0.7268(11) 0.6699(11) 0.050(4) Uani 1 1 d . . .
H17 H 0.0574 0.6924 0.6330 0.060 Uiso 1 1 calc R . .
C18 C 0.1596(12) 0.8075(10) 0.6560(11) 0.047(4) Uani 1 1 d U . .
H18 H 0.1101 0.8278 0.6063 0.056 Uiso 1 1 calc R . .
C19 C 0.2654(13) 0.8601(11) 0.7173(11) 0.051(4) Uani 1 1 d . . .
H19 H 0.2873 0.9179 0.7112 0.062 Uiso 1 1 calc R . .
C20 C 0.3369(10) 0.8269(8) 0.7863(9) 0.022(3) Uani 1 1 d . . .
C21 C 0.4486(10) 0.8770(9) 0.8530(9) 0.022(3) Uani 1 1 d . . .
C22 C 0.4856(11) 0.9700(9) 0.8651(10) 0.032(3) Uani 1 1 d . . .
H22 H 0.4396 1.0032 0.8268 0.038 Uiso 1 1 calc R . .
C23 C 0.5896(11) 1.0122(9) 0.9334(9) 0.031(3) Uani 1 1 d . . .
H23 H 0.6172 1.0742 0.9408 0.038 Uiso 1 1 calc R . .
C24 C 0.6547(11) 0.9644(10) 0.9917(9) 0.033(3) Uani 1 1 d . . .
H24 H 0.7258 0.9933 1.0406 0.040 Uiso 1 1 calc R . .
C25 C 0.6128(10) 0.8743(9) 0.9763(9) 0.027(3) Uani 1 1 d . . .
H25 H 0.6567 0.8414 1.0162 0.032 Uiso 1 1 calc R . .
C26 C 0.6801(10) 0.8801(8) 0.5836(9) 0.028(3) Uani 1 1 d . . .
C27 C 0.7787(11) 0.8676(9) 0.6543(10) 0.031(3) Uani 1 1 d . . .
C28 C 0.7981(11) 0.8926(9) 0.7502(9) 0.036(4) Uani 1 1 d . . .
H28 H 0.8663 0.8886 0.7980 0.043 Uiso 1 1 calc R . .
C29 C 0.7126(11) 0.9235(9) 0.7714(9) 0.033(3) Uani 1 1 d . . .
H29 H 0.7236 0.9420 0.8358 0.039 Uiso 1 1 calc R . .
C30 C 0.6142(11) 0.9284(9) 0.7044(9) 0.031(3) Uani 1 1 d . . .
H30 H 0.5578 0.9483 0.7232 0.038 Uiso 1 1 calc R . .
C31 C 0.5925(11) 0.9052(9) 0.6080(9) 0.030(3) Uani 1 1 d . . .
C32 C 0.4824(11) 0.9057(8) 0.5413(9) 0.029(3) Uani 1 1 d . . .
C33 C 0.3693(10) 0.8652(8) 0.3636(9) 0.025(3) Uani 1 1 d . . .
C34 C 0.2709(10) 0.8905(9) 0.3609(10) 0.030(3) Uani 1 1 d . . .
H34 H 0.2635 0.9189 0.4175 0.036 Uiso 1 1 calc R . .
C35 C 0.1848(10) 0.8736(10) 0.2750(10) 0.037(4) Uani 1 1 d . . .
H35 H 0.1176 0.8927 0.2736 0.045 Uiso 1 1 calc R . .
C36 C 0.2827(10) 0.8056(9) 0.1967(9) 0.027(3) Uani 1 1 d . . .
H36 H 0.2866 0.7731 0.1394 0.032 Uiso 1 1 calc R . .
C37 C 0.3762(10) 0.8222(8) 0.2796(9) 0.026(3) Uani 1 1 d . . .
H37 H 0.4434 0.8048 0.2793 0.031 Uiso 1 1 calc R . .
C38 C -0.0082(10) 0.9036(12) 0.0701(10) 0.043(4) Uani 1 1 d . . .
C39 C -0.0928(11) 0.7428(9) -0.0630(11) 0.033(3) Uani 1 1 d . . .
C40 C 0.1168(11) 0.8255(9) -0.0114(10) 0.034(3) Uani 1 1 d . . .
C41 C -0.0963(10) 0.7730(10) 0.1726(10) 0.037(4) Uani 1 1 d . . .
H41 H -0.1202 0.8271 0.1575 0.044 Uiso 1 1 calc R . .
C42 C -0.1306(11) 0.7403(11) 0.2301(10) 0.040(4) Uani 1 1 d . . .
H42 H -0.1810 0.7689 0.2520 0.048 Uiso 1 1 calc R . .
C43 C -0.0914(12) 0.6665(11) 0.2549(10) 0.045(4) Uani 1 1 d . . .
H43 H -0.1101 0.6456 0.2985 0.054 Uiso 1 1 calc R . .
C44 C -0.0248(12) 0.6210(9) 0.2183(10) 0.039(4) Uani 1 1 d . . .
H44 H -0.0006 0.5669 0.2335 0.046 Uiso 1 1 calc R . .
C45 C 0.0068(11) 0.6557(9) 0.1581(9) 0.029(3) Uani 1 1 d . . .
C46 C 0.0744(10) 0.6111(8) 0.1106(9) 0.026(3) Uani 1 1 d . . .
C47 C 0.1124(10) 0.5326(9) 0.1202(10) 0.036(4) Uani 1 1 d . . .
H47 H 0.1020 0.5049 0.1635 0.043 Uiso 1 1 calc R . .
C48 C 0.1668(11) 0.4919(10) 0.0668(10) 0.036(4) Uani 1 1 d . . .
H48 H 0.1941 0.4360 0.0723 0.043 Uiso 1 1 calc R . .
C49 C 0.1800(10) 0.5349(9) 0.0059(10) 0.034(4) Uani 1 1 d . . .
H49 H 0.2156 0.5076 -0.0326 0.040 Uiso 1 1 calc R . .
C50 C 0.1436(9) 0.6150(8) -0.0004(8) 0.022(3) Uani 1 1 d . . .
H50 H 0.1556 0.6440 -0.0422 0.026 Uiso 1 1 calc R . .
Mo1 Mo 0.81158(9) 0.79511(8) 0.48356(8) 0.0264(3) Uani 1 1 d . . .
N1 N 0.3104(9) 0.7457(7) 0.7950(7) 0.030(3) Uani 1 1 d . . .
N2 N 0.5133(8) 0.8297(7) 0.9081(8) 0.028(3) Uani 1 1 d . . .
N3 N 0.4721(8) 0.6556(7) 0.7540(7) 0.028(3) Uani 1 1 d . . .
N4 N 0.5266(8) 0.6264(7) 0.5104(7) 0.028(3) Uani 1 1 d . . .
H4A H 0.5938 0.6512 0.5225 0.033 Uiso 1 1 calc R . .
N5 N 0.4670(8) 0.8770(7) 0.4469(7) 0.028(3) Uani 1 1 d . . .
H5A H 0.5263 0.8646 0.4379 0.034 Uiso 1 1 calc R . .
N6 N 0.1874(8) 0.8316(7) 0.1910(8) 0.028(3) Uani 1 1 d . . .
N7 N -0.0308(8) 0.7315(8) 0.1373(8) 0.032(3) Uani 1 1 d . . .
N8 N 0.0899(8) 0.6556(6) 0.0518(7) 0.023(2) Uani 1 1 d . . .
O1 O 0.8744(7) 0.8889(6) 0.4695(6) 0.037(2) Uani 1 1 d . . .
O2 O 0.9045(7) 0.7227(6) 0.4960(6) 0.035(2) Uani 1 1 d . . .
O3 O 0.7169(6) 0.7538(6) 0.3456(6) 0.027(2) Uani 1 1 d . . .
O4 O 0.6842(7) 0.6867(5) 0.4641(6) 0.026(2) Uani 1 1 d . . .
O5 O 0.3654(7) 0.5427(6) 0.3909(6) 0.037(2) Uani 1 1 d . . .
O6 O 0.6556(8) 0.6278(6) 0.9965(7) 0.037(2) Uani 1 1 d . . .
O7 O 0.3961(8) 0.7486(7) 1.0583(7) 0.047(3) Uani 1 1 d . . .
O8 O 0.3117(8) 0.4975(7) 0.8409(8) 0.045(3) Uani 1 1 d . . .
O9 O 0.6795(6) 0.8655(5) 0.4994(5) 0.0204(19) Uani 1 1 d . . .
O10 O 0.8527(6) 0.8336(6) 0.6213(6) 0.027(2) Uani 1 1 d . . .
O11 O 0.4052(8) 0.9253(7) 0.5619(7) 0.042(3) Uani 1 1 d . . .
O12 O -0.0421(8) 0.9754(7) 0.0775(8) 0.046(3) Uani 1 1 d . . .
O13 O -0.1688(8) 0.7179(7) -0.1305(8) 0.046(3) Uani 1 1 d . . .
O14 O 0.1653(8) 0.8457(7) -0.0518(7) 0.040(2) Uani 1 1 d . . .
Re1 Re 0.44217(4) 0.68833(4) 0.88273(4) 0.02414(17) Uani 1 1 d . . .
Re2 Re 0.03894(4) 0.78850(4) 0.05531(4) 0.02622(17) Uani 1 1 d . . .
C51 C 0.8386(13) 0.6185(11) 0.6446(12) 0.056(5) Uani 1 1 d . . .
H51A H 0.7760 0.5752 0.6367 0.084 Uiso 1 1 calc R . .
H51B H 0.8505 0.6020 0.5867 0.084 Uiso 1 1 calc R . .
H51C H 0.8226 0.6818 0.6571 0.084 Uiso 1 1 calc R . .
C52 C 0.9371(13) 0.6133(10) 0.7233(12) 0.042(4) Uani 1 1 d . . .
N9 N 1.0120(12) 0.6091(10) 0.7848(10) 0.059(4) Uani 1 1 d . . .
O15 O 0.3630(8) 0.0712(7) 0.6890(7) 0.045(3) Uani 1 1 d . . .
O16 O 0.0715(8) 0.9149(6) 0.4504(8) 0.047(3) Uani 1 1 d . . .
O17 O 0.9794(8) 0.9966(7) 0.3027(8) 0.055(3) Uani 1 1 d . . .
O18 O 0.7540(9) 0.9241(7) 0.1969(8) 0.060(3) Uani 1 1 d . . .
O19 O 0.1458(12) 0.4744(9) 0.6021(10) 0.092(5) Uani 1 1 d . . .
O20A O 0.123(5) 0.623(3) 0.443(3) 0.19(3) Uani 0.50 1 d P A 1
O21A O 0.196(3) 0.777(3) 0.477(3) 0.122(16) Uani 0.50 1 d P B 1
O20B O 0.093(3) 0.5636(19) 0.449(2) 0.079(10) Uani 0.50 1 d P C 2
O21B O 0.223(4) 0.724(2) 0.457(4) 0.136(18) Uani 0.50 1 d P D 2

loop_
_atom_site_aniso_label
_atom_site_aniso_U_11
_atom_site_aniso_U_22
_atom_site_aniso_U_33
_atom_site_aniso_U_23
_atom_site_aniso_U_13
_atom_site_aniso_U_12
C1 0.022(7) 0.030(8) 0.020(7) 0.007(6) 0.009(6) 0.006(6)
C2 0.027(6) 0.023(6) 0.008(6) -0.002(5) 0.005(5) 0.002(5)
C3 0.023(7) 0.017(7) 0.012(7) 0.005(5) 0.000(6) 0.003(5)
C4 0.034(8) 0.024(7) 0.029(8) 0.004(6) 0.010(7) 0.007(6)
C5 0.033(8) 0.042(9) 0.015(7) -0.001(6) 0.003(6) 0.000(7)
C6 0.020(7) 0.031(7) 0.019(7) -0.002(6) 0.011(6) 0.005(6)
C7 0.015(7) 0.033(8) 0.019(7) 0.005(6) 0.007(6) -0.007(6)
C8 0.027(7) 0.020(7) 0.031(8) 0.002(6) 0.016(7) 0.003(6)
C9 0.020(7) 0.036(8) 0.022(8) 0.005(6) 0.009(6) -0.004(6)
C10 0.019(7) 0.027(7) 0.033(8) 0.006(6) 0.011(6) -0.002(6)
C11 0.026(7) 0.030(8) 0.018(7) 0.003(6) 0.004(6) 0.005(6)
C12 0.024(7) 0.037(8) 0.013(7) -0.007(6) 0.010(6) -0.003(6)
C13 0.048(9) 0.034(9) 0.048(10) 0.008(8) 0.038(9) 0.017(8)
C14 0.041(8) 0.017(7) 0.033(9) 0.003(6) 0.023(7) 0.002(6)
C15 0.023(7) 0.054(10) 0.036(9) 0.008(8) 0.019(7) 0.012(7)
C16 0.022(7) 0.051(9) 0.044(10) 0.021(8) 0.015(7) 0.007(7)
C17 0.035(9) 0.063(11) 0.047(11) 0.032(9) 0.003(8) 0.014(8)
C18 0.038(7) 0.053(8) 0.036(7) 0.025(6) -0.005(6) 0.004(6)
C19 0.057(10) 0.063(11) 0.031(9) 0.021(8) 0.013(8) 0.001(9)
C20 0.028(7) 0.020(7) 0.020(7) 0.008(6) 0.012(6) 0.004(6)
C21 0.028(7) 0.034(8) 0.016(7) 0.016(6) 0.015(6) 0.012(6)
C22 0.029(8) 0.037(8) 0.046(9) 0.017(7) 0.027(7) 0.013(7)
C23 0.044(9) 0.033(8) 0.029(8) 0.006(7) 0.029(8) 0.011(7)
C24 0.034(8) 0.047(9) 0.017(8) 0.004(7) 0.014(7) -0.001(7)
C25 0.028(7) 0.032(8) 0.023(8) 0.008(6) 0.014(6) 0.003(6)
C26 0.031(8) 0.025(7) 0.020(8) 0.002(6) 0.008(6) -0.005(6)
C27 0.030(8) 0.031(8) 0.032(9) 0.012(7) 0.013(7) -0.005(6)
C28 0.037(8) 0.035(8) 0.021(8) -0.008(6) 0.010(7) -0.013(7)
C29 0.046(9) 0.035(8) 0.014(7) -0.002(6) 0.017(7) -0.007(7)
C30 0.039(8) 0.043(9) 0.013(7) 0.002(6) 0.018(7) -0.003(7)
C31 0.042(8) 0.032(8) 0.020(8) 0.009(6) 0.016(7) 0.000(7)
C32 0.041(8) 0.022(7) 0.021(8) 0.000(6) 0.016(7) -0.002(6)
C33 0.035(8) 0.025(7) 0.016(7) 0.002(6) 0.014(6) -0.003(6)
C34 0.027(7) 0.036(8) 0.033(8) 0.001(7) 0.025(7) 0.008(6)
C35 0.019(7) 0.047(9) 0.042(10) 0.007(8) 0.012(7) 0.012(7)
C36 0.027(7) 0.032(8) 0.032(8) 0.012(6) 0.022(7) 0.009(6)
C37 0.022(7) 0.032(8) 0.024(8) 0.000(6) 0.017(6) -0.008(6)
C38 0.019(7) 0.085(13) 0.019(8) 0.018(8) 0.002(6) -0.003(8)
C39 0.025(8) 0.031(8) 0.039(9) 0.005(7) 0.014(7) 0.001(6)
C40 0.024(7) 0.034(8) 0.037(9) 0.003(7) 0.012(7) 0.001(6)
C41 0.021(7) 0.053(10) 0.032(9) 0.004(7) 0.014(7) -0.003(7)
C42 0.025(8) 0.057(10) 0.021(8) -0.006(8) 0.005(7) -0.002(7)
C43 0.047(9) 0.059(11) 0.028(9) 0.004(8) 0.023(8) -0.009(8)
C44 0.058(10) 0.028(8) 0.032(9) 0.011(7) 0.021(8) 0.000(7)
C45 0.037(8) 0.028(8) 0.012(7) 0.005(6) 0.001(6) -0.007(6)
C46 0.027(7) 0.017(7) 0.026(8) 0.006(6) 0.003(6) 0.001(6)
C47 0.028(8) 0.036(9) 0.033(9) 0.007(7) 0.008(7) -0.013(7)
C48 0.030(8) 0.033(8) 0.035(9) 0.006(7) 0.007(7) 0.001(7)
C49 0.020(7) 0.037(9) 0.034(9) -0.006(7) 0.013(7) -0.005(6)
C50 0.024(7) 0.022(7) 0.018(7) -0.003(6) 0.013(6) 0.003(6)
Mo1 0.0186(6) 0.0421(7) 0.0162(6) 0.0049(5) 0.0081(5) -0.0011(5)
N1 0.033(6) 0.038(7) 0.024(6) 0.009(5) 0.018(6) 0.010(5)
N2 0.028(6) 0.037(7) 0.028(7) 0.004(5) 0.024(6) 0.007(5)
N3 0.021(6) 0.043(7) 0.030(7) 0.018(6) 0.016(5) 0.006(5)
N4 0.020(5) 0.041(7) 0.016(6) 0.007(5) 0.004(5) -0.008(5)
N5 0.024(6) 0.041(7) 0.021(6) 0.006(5) 0.014(5) 0.000(5)
N6 0.026(6) 0.027(6) 0.029(7) 0.004(5) 0.011(5) -0.002(5)
N7 0.024(6) 0.035(7) 0.030(7) -0.004(6) 0.015(6) -0.001(5)
N8 0.022(5) 0.022(6) 0.020(6) 0.005(5) 0.004(5) -0.002(5)
O1 0.025(5) 0.059(6) 0.026(5) 0.007(5) 0.015(4) -0.009(5)
O2 0.030(5) 0.056(6) 0.020(5) 0.014(5) 0.011(4) 0.004(5)
O3 0.020(5) 0.045(6) 0.016(5) 0.004(4) 0.010(4) -0.004(4)
O4 0.029(5) 0.024(5) 0.024(5) 0.011(4) 0.009(4) 0.006(4)
O5 0.040(6) 0.045(6) 0.024(5) 0.009(5) 0.013(5) -0.006(5)
O6 0.045(6) 0.035(6) 0.034(6) 0.009(5) 0.018(5) 0.023(5)
O7 0.060(7) 0.058(7) 0.051(7) 0.027(6) 0.045(6) 0.023(6)
O8 0.043(6) 0.037(6) 0.067(8) 0.016(5) 0.036(6) -0.007(5)
O9 0.020(4) 0.028(5) 0.018(5) 0.005(4) 0.015(4) 0.002(4)
O10 0.021(5) 0.043(5) 0.015(5) 0.001(4) 0.012(4) -0.009(4)
O11 0.040(6) 0.067(7) 0.033(6) 0.016(5) 0.029(5) 0.023(5)
O12 0.039(6) 0.038(6) 0.059(8) 0.014(6) 0.017(6) 0.017(5)
O13 0.029(6) 0.055(7) 0.042(7) 0.008(5) 0.009(5) -0.001(5)
O14 0.034(6) 0.053(6) 0.042(6) 0.023(5) 0.020(5) 0.002(5)
Re1 0.0215(3) 0.0345(3) 0.0216(3) 0.0102(3) 0.0132(3) 0.0052(2)
Re2 0.0196(3) 0.0314(3) 0.0277(4) 0.0074(3) 0.0111(3) 0.0030(2)
C51 0.064(11) 0.053(11) 0.061(12) 0.028(9) 0.028(10) 0.016(9)
C52 0.041(9) 0.045(10) 0.052(11) 0.019(9) 0.031(9) 0.006(8)
N9 0.056(9) 0.072(10) 0.045(9) 0.034(8) 0.007(8) 0.005(8)
O15 0.046(6) 0.057(7) 0.045(7) 0.025(5) 0.024(5) 0.013(5)
O16 0.042(6) 0.047(6) 0.065(8) 0.015(6) 0.035(6) 0.009(5)
O17 0.043(6) 0.062(7) 0.056(7) 0.000(6) 0.030(6) 0.000(5)
O18 0.057(7) 0.067(8) 0.048(7) 0.006(6) 0.021(6) 0.021(6)
O19 0.116(11) 0.072(9) 0.081(11) -0.001(8) 0.051(9) -0.005(8)
O20A 0.35(7) 0.14(4) 0.05(2) 0.04(3) 0.05(3) 0.21(5)
O21A 0.09(2) 0.20(5) 0.08(3) 0.05(3) 0.04(2) 0.07(3)
O20B 0.13(2) 0.058(19) 0.08(2) 0.031(18) 0.059(19) 0.074(19)
O21B 0.18(4) 0.06(3) 0.21(5) 0.05(3) 0.12(4) 0.03(2)

loop_
_atom_type_symbol
_atom_type_description
_atom_type_scat_dispersion_real
_atom_type_scat_dispersion_imag
_atom_type_scat_source
C C 0.0033 0.0016 'International Tables Vol C Tables 4.2.6.8 and 6.1.1.4'
H H 0.0000 0.0000 'International Tables Vol C Tables 4.2.6.8 and 6.1.1.4'
N N 0.0061 0.0033 'International Tables Vol C Tables 4.2.6.8 and 6.1.1.4'
O O 0.0106 0.0060 'International Tables Vol C Tables 4.2.6.8 and 6.1.1.4'
Mo Mo -1.6832 0.6857 'International Tables Vol C Tables 4.2.6.8 and 6.1.1.4'
Re Re -1.0185 7.2310 'International Tables Vol C Tables 4.2.6.8 and 6.1.1.4'

loop_
_geom_angle_atom_site_label_1
_geom_angle_atom_site_label_2
_geom_angle_atom_site_label_3
_geom_angle
O3 C1 C6 123.2(11)
O3 C1 C2 115.7(11)
C6 C1 C2 121.1(12)
O4 C2 C1 115.0(11)
O4 C2 C3 125.0(11)
C1 C2 C3 120.0(11)
C4 C3 C2 117.0(11)
C4 C3 C7 119.0(11)
C2 C3 C7 123.7(11)
C5 C4 C3 121.9(13)
C5 C4 H4 119.0
C3 C4 H4 119.0
C4 C5 C6 121.4(13)
C4 C5 H5 119.3
C6 C5 H5 119.3
C1 C6 C5 117.8(12)
C1 C6 H6 121.1
C5 C6 H6 121.1
O5 C7 N4 123.6(11)
O5 C7 C3 120.8(11)
N4 C7 C3 115.4(10)
N4 C8 C9 126.1(11)
N4 C8 C12 117.6(11)
C9 C8 C12 116.3(11)
C10 C9 C8 120.2(12)
C10 C9 H9 119.9
C8 C9 H9 119.9
N3 C10 C9 123.2(11)
N3 C10 H10 118.4
C9 C10 H10 118.4
N3 C11 C12 123.4(12)
N3 C11 H11 118.3
C12 C11 H11 118.3
C11 C12 C8 119.8(12)
C11 C12 H12 120.1
C8 C12 H12 120.1
O6 C13 Re1 179.3(12)
O7 C14 Re1 179.0(12)
O8 C15 Re1 175.7(12)
C17 C16 N1 121.8(14)
C17 C16 H16 119.1
N1 C16 H16 119.1
C16 C17 C18 120.0(15)
C16 C17 H17 120.0
C18 C17 H17 120.0
C17 C18 C19 118.2(15)
C17 C18 H18 120.9
C19 C18 H18 120.9
C20 C19 C18 119.4(14)
C20 C19 H19 120.3
C18 C19 H19 120.3
N1 C20 C19 121.9(13)
N1 C20 C21 115.0(11)
C19 C20 C21 123.1(12)
N2 C21 C22 120.9(12)
N2 C21 C20 115.6(11)
C22 C21 C20 123.4(12)
C23 C22 C21 118.8(13)
C23 C22 H22 120.6
C21 C22 H22 120.6
C22 C23 C24 120.2(13)
C22 C23 H23 119.9
C24 C23 H23 119.9
C25 C24 C23 117.7(13)
C25 C24 H24 121.2
C23 C24 H24 121.2
N2 C25 C24 123.8(13)
N2 C25 H25 118.1
C24 C25 H25 118.1
O9 C26 C31 126.0(12)
O9 C26 C27 115.2(11)
C31 C26 C27 118.9(12)
O10 C27 C28 123.9(12)
O10 C27 C26 114.2(11)
C28 C27 C26 121.9(12)
C29 C28 C27 116.5(13)
C29 C28 H28 121.8
C27 C28 H28 121.8
C30 C29 C28 122.8(12)
C30 C29 H29 118.6
C28 C29 H29 118.6
C29 C30 C31 122.2(12)
C29 C30 H30 118.9
C31 C30 H30 118.9
C30 C31 C26 117.1(12)
C30 C31 C32 118.0(12)
C26 C31 C32 124.8(11)
O11 C32 N5 120.9(12)
O11 C32 C31 125.1(12)
N5 C32 C31 113.9(11)
C34 C33 C37 119.3(12)
C34 C33 N5 125.5(11)
C37 C33 N5 115.3(11)
C35 C34 C33 118.0(11)
C35 C34 H34 121.0
C33 C34 H34 121.0
N6 C35 C34 124.9(12)
N6 C35 H35 117.6
C34 C35 H35 117.6
N6 C36 C37 124.6(12)
N6 C36 H36 117.7
C37 C36 H36 117.7
C36 C37 C33 117.9(11)
C36 C37 H37 121.1
C33 C37 H37 121.1
O12 C38 Re2 177.7(12)
O13 C39 Re2 178.9(13)
O14 C40 Re2 178.1(12)
N7 C41 C42 122.0(15)
N7 C41 H41 119.0
C42 C41 H41 119.0
C43 C42 C41 118.3(14)
C43 C42 H42 120.9
C41 C42 H42 120.9
C42 C43 C44 121.1(14)
C42 C43 H43 119.4
C44 C43 H43 119.4
C43 C44 C45 118.7(14)
C43 C44 H44 120.6
C45 C44 H44 120.6
N7 C45 C44 118.7(13)
N7 C45 C46 117.0(11)
C44 C45 C46 124.2(13)
C47 C46 N8 122.7(12)
C47 C46 C45 123.9(12)
N8 C46 C45 113.3(11)
C46 C47 C48 119.8(14)
C46 C47 H47 120.1
C48 C47 H47 120.1
C49 C48 C47 117.8(14)
C49 C48 H48 121.1
C47 C48 H48 121.1
C50 C49 C48 121.2(13)
C50 C49 H49 119.4
C48 C49 H49 119.4
C49 C50 N8 121.5(12)
C49 C50 H50 119.3
N8 C50 H50 119.3
O2 Mo1 O1 104.0(4)
O2 Mo1 O10 90.9(4)
O1 Mo1 O10 102.6(4)
O2 Mo1 O3 103.3(4)
O1 Mo1 O3 88.7(4)
O10 Mo1 O3 159.3(3)
O2 Mo1 O4 91.2(4)
O1 Mo1 O4 160.4(4)
O10 Mo1 O4 89.3(3)
O3 Mo1 O4 75.5(3)
O2 Mo1 O9 160.1(4)
O1 Mo1 O9 93.3(4)
O10 Mo1 O9 75.4(3)
O3 Mo1 O9 86.8(3)
O4 Mo1 O9 74.5(3)
C20 N1 C16 118.4(12)
C20 N1 Re1 117.6(9)
C16 N1 Re1 123.1(9)
C25 N2 C21 118.5(11)
C25 N2 Re1 125.2(9)
C21 N2 Re1 116.2(8)
C10 N3 C11 117.0(11)
C10 N3 Re1 122.6(8)
C11 N3 Re1 120.2(8)
C7 N4 C8 127.9(11)
C7 N4 H4A 116.0
C8 N4 H4A 116.0
C32 N5 C33 129.0(10)
C32 N5 H5A 115.5
C33 N5 H5A 115.5
C36 N6 C35 115.3(11)
C36 N6 Re2 120.9(8)
C35 N6 Re2 123.1(8)
C41 N7 C45 121.1(13)
C41 N7 Re2 123.3(10)
C45 N7 Re2 115.2(8)
C50 N8 C46 117.1(11)
C50 N8 Re2 124.6(8)
C46 N8 Re2 118.1(8)
C1 O3 Mo1 119.5(7)
C2 O4 Mo1 113.0(7)
C26 O9 Mo1 113.6(8)
C27 O10 Mo1 119.6(8)
C14 Re1 C13 90.2(6)
C14 Re1 C15 88.5(5)
C13 Re1 C15 89.8(6)
C14 Re1 N1 96.2(5)
C13 Re1 N1 169.6(5)
C15 Re1 N1 98.5(5)
C14 Re1 N2 90.3(4)
C13 Re1 N2 97.5(5)
C15 Re1 N2 172.6(5)
N1 Re1 N2 74.4(4)
C14 Re1 N3 175.2(5)
C13 Re1 N3 92.9(5)
C15 Re1 N3 95.2(5)
N1 Re1 N3 80.3(4)
N2 Re1 N3 85.7(4)
C38 Re2 C40 88.8(6)
C38 Re2 C39 87.3(6)
C40 Re2 C39 89.3(6)
C38 Re2 N8 173.6(5)
C40 Re2 N8 97.1(5)
C39 Re2 N8 95.2(5)
C38 Re2 N7 99.4(5)
C40 Re2 N7 170.9(5)
C39 Re2 N7 95.0(5)
N8 Re2 N7 74.6(4)
C38 Re2 N6 95.7(5)
C40 Re2 N6 92.9(5)
C39 Re2 N6 176.3(5)
N8 Re2 N6 81.6(4)
N7 Re2 N6 82.4(4)
C52 C51 H51A 109.5
C52 C51 H51B 109.5
H51A C51 H51B 109.5
C52 C51 H51C 109.5
H51A C51 H51C 109.5
H51B C51 H51C 109.5
N9 C52 C51 178.8(17)

loop_
_geom_bond_atom_site_label_1
_geom_bond_atom_site_label_2
_geom_bond_distance
C1 O3 1.337(14)
C1 C6 1.384(17)
C1 C2 1.397(17)
C2 O4 1.331(14)
C2 C3 1.414(16)
C3 C4 1.408(17)
C3 C7 1.488(17)
C4 C5 1.349(18)
C4 H4 0.9500
C5 C6 1.409(17)
C5 H5 0.9500
C6 H6 0.9500
C7 O5 1.227(13)
C7 N4 1.345(15)
C8 N4 1.380(15)
C8 C9 1.398(16)
C8 C12 1.398(17)
C9 C10 1.369(17)
C9 H9 0.9500
C10 N3 1.341(15)
C10 H10 0.9500
C11 N3 1.343(15)
C11 C12 1.373(17)
C11 H11 0.9500
C12 H12 0.9500
C13 O6 1.154(16)
C13 Re1 1.901(16)
C14 O7 1.160(14)
C14 Re1 1.894(13)
C15 O8 1.139(16)
C15 Re1 1.925(16)
C16 C17 1.359(19)
C16 N1 1.384(16)
C16 H16 0.9500
C17 C18 1.36(2)
C17 H17 0.9500
C18 C19 1.41(2)
C18 H18 0.9500
C19 C20 1.378(19)
C19 H19 0.9500
C20 N1 1.319(15)
C20 C21 1.468(17)
C21 N2 1.355(16)
C21 C22 1.405(17)
C22 C23 1.374(18)
C22 H22 0.9500
C23 C24 1.391(19)
C23 H23 0.9500
C24 C25 1.367(18)
C24 H24 0.9500
C25 N2 1.343(15)
C25 H25 0.9500
C26 O9 1.315(14)
C26 C31 1.413(17)
C26 C27 1.422(18)
C27 O10 1.361(14)
C27 C28 1.404(18)
C28 C29 1.385(18)
C28 H28 0.9500
C29 C30 1.353(18)
C29 H29 0.9500
C30 C31 1.406(17)
C30 H30 0.9500
C31 C32 1.441(18)
C32 O11 1.228(14)
C32 N5 1.397(16)
C33 C34 1.373(16)
C33 C37 1.385(16)
C33 N5 1.418(16)
C34 C35 1.356(18)
C34 H34 0.9500
C35 N6 1.355(16)
C35 H35 0.9500
C36 N6 1.327(15)
C36 C37 1.373(17)
C36 H36 0.9500
C37 H37 0.9500
C38 O12 1.194(17)
C38 Re2 1.873(18)
C39 O13 1.111(15)
C39 Re2 1.939(15)
C40 O14 1.162(15)
C40 Re2 1.918(15)
C41 N7 1.322(15)
C41 C42 1.36(2)
C41 H41 0.9500
C42 C43 1.34(2)
C42 H42 0.9500
C43 C44 1.372(19)
C43 H43 0.9500
C44 C45 1.398(18)
C44 H44 0.9500
C45 N7 1.344(16)
C45 C46 1.482(18)
C46 C47 1.336(17)
C46 N8 1.365(16)
C47 C48 1.383(18)
C47 H47 0.9500
C48 C49 1.37(2)
C48 H48 0.9500
C49 C50 1.342(17)
C49 H49 0.9500
C50 N8 1.362(14)
C50 H50 0.9500
Mo1 O2 1.685(9)
Mo1 O1 1.720(9)
Mo1 O10 1.978(8)
Mo1 O3 1.980(8)
Mo1 O4 2.170(8)
Mo1 O9 2.172(7)
N1 Re1 2.162(11)
N2 Re1 2.163(11)
N3 Re1 2.204(10)
N4 H4A 0.8800
N5 H5A 0.8800
N6 Re2 2.203(10)
N7 Re2 2.197(11)
N8 Re2 2.151(10)
C51 C52 1.45(2)
C51 H51A 0.9800
C51 H51B 0.9800
C51 H51C 0.9800
C52 N9 1.115(19)

loop_
_geom_hbond_atom_site_label_D
_geom_hbond_atom_site_label_H
_geom_hbond_atom_site_label_A
_geom_hbond_distance_DH
_geom_hbond_distance_HA
_geom_hbond_distance_DA
_geom_hbond_angle_DHA
N5 H5A O9 0.88 1.89 2.650(12) 144
N4 H4A O4 0.88 1.93 2.683(13) 143

loop_
_geom_torsion_atom_site_label_1
_geom_torsion_atom_site_label_2
_geom_torsion_atom_site_label_3
_geom_torsion_atom_site_label_4
_geom_torsion
O3 C1 C2 O4 -8.5(16)
C6 C1 C2 O4 170.3(11)
O3 C1 C2 C3 170.5(10)
C6 C1 C2 C3 -10.7(18)
O4 C2 C3 C4 -172.6(11)
C1 C2 C3 C4 8.5(17)
O4 C2 C3 C7 14.1(19)
C1 C2 C3 C7 -164.9(12)
C2 C3 C4 C5 -1.0(18)
C7 C3 C4 C5 172.7(12)
C3 C4 C5 C6 -5(2)
O3 C1 C6 C5 -176.2(11)
C2 C1 C6 C5 5.0(18)
C4 C5 C6 C1 2.6(19)
C4 C3 C7 O5 2.8(18)
C2 C3 C7 O5 176.0(11)
C4 C3 C7 N4 -173.6(11)
C2 C3 C7 N4 -0.4(18)
N4 C8 C9 C10 -179.1(12)
C12 C8 C9 C10 2.7(18)
C8 C9 C10 N3 0(2)
N3 C11 C12 C8 1(2)
N4 C8 C12 C11 178.7(11)
C9 C8 C12 C11 -2.9(19)
N1 C16 C17 C18 3(2)
C16 C17 C18 C19 -5(2)
C17 C18 C19 C20 3(2)
C18 C19 C20 N1 2(2)
C18 C19 C20 C21 179.9(13)
N1 C20 C21 N2 6.2(15)
C19 C20 C21 N2 -171.7(12)
N1 C20 C21 C22 -169.5(11)
C19 C20 C21 C22 12.5(19)
N2 C21 C22 C23 0.7(17)
C20 C21 C22 C23 176.2(11)
C21 C22 C23 C24 -2.6(18)
C22 C23 C24 C25 2.1(17)
C23 C24 C25 N2 0.4(18)
O9 C26 C27 O10 -6.1(16)
C31 C26 C27 O10 173.1(11)
O9 C26 C27 C28 171.1(11)
C31 C26 C27 C28 -9.6(19)
O10 C27 C28 C29 -178.2(11)
C26 C27 C28 C29 4.8(19)
C27 C28 C29 C30 1(2)
C28 C29 C30 C31 -2(2)
C29 C30 C31 C26 -2.8(19)
C29 C30 C31 C32 175.2(13)
O9 C26 C31 C30 -172.6(11)
C27 C26 C31 C30 8.3(18)
O9 C26 C31 C32 10(2)
C27 C26 C31 C32 -169.5(12)
C30 C31 C32 O11 0(2)
C26 C31 C32 O11 178.1(13)
C30 C31 C32 N5 -176.8(11)
C26 C31 C32 N5 1.0(18)
C37 C33 C34 C35 -1(2)
N5 C33 C34 C35 -179.5(13)
C33 C34 C35 N6 2(2)
N6 C36 C37 C33 3(2)
C34 C33 C37 C36 -0.9(19)
N5 C33 C37 C36 177.5(11)
N7 C41 C42 C43 3(2)
C41 C42 C43 C44 -5(2)
C42 C43 C44 C45 3(2)
C43 C44 C45 N7 -1.1(19)
C43 C44 C45 C46 -177.3(12)
N7 C45 C46 C47 -176.2(12)
C44 C45 C46 C47 0(2)
N7 C45 C46 N8 0.7(16)
C44 C45 C46 N8 177.0(12)
N8 C46 C47 C48 -2.1(19)
C45 C46 C47 C48 174.5(12)
C46 C47 C48 C49 0.3(19)
C47 C48 C49 C50 1(2)
C48 C49 C50 N8 -1.5(19)
C19 C20 N1 C16 -4.1(18)
C21 C20 N1 C16 177.9(10)
C19 C20 N1 Re1 165.8(10)
C21 C20 N1 Re1 -12.2(13)
C17 C16 N1 C20 1.6(19)
C17 C16 N1 Re1 -167.7(11)
C24 C25 N2 C21 -2.3(17)
C24 C25 N2 Re1 -178.7(9)
C22 C21 N2 C25 1.7(16)
C20 C21 N2 C25 -174.2(10)
C22 C21 N2 Re1 178.4(9)
C20 C21 N2 Re1 2.6(13)
C9 C10 N3 C11 -1.7(19)
C9 C10 N3 Re1 173.0(10)
C12 C11 N3 C10 1.4(18)
C12 C11 N3 Re1 -173.4(10)
O5 C7 N4 C8 -6(2)
C3 C7 N4 C8 170.0(11)
C9 C8 N4 C7 9(2)
C12 C8 N4 C7 -173.1(12)
O11 C32 N5 C33 0(2)
C31 C32 N5 C33 176.9(12)
C34 C33 N5 C32 8(2)
C37 C33 N5 C32 -170.4(12)
C37 C36 N6 C35 -3.1(19)
C37 C36 N6 Re2 -173.9(10)
C34 C35 N6 C36 1(2)
C34 C35 N6 Re2 171.1(11)
C42 C41 N7 C45 -1.2(19)
C42 C41 N7 Re2 -174.2(10)
C44 C45 N7 C41 0.0(18)
C46 C45 N7 C41 176.5(11)
C44 C45 N7 Re2 173.5(9)
C46 C45 N7 Re2 -10.0(14)
C49 C50 N8 C46 -0.2(17)
C49 C50 N8 Re2 175.2(9)
C47 C46 N8 C50 2.0(18)
C45 C46 N8 C50 -174.9(10)
C47 C46 N8 Re2 -173.6(9)
C45 C46 N8 Re2 9.4(13)
C6 C1 O3 Mo1 -179.0(9)
C2 C1 O3 Mo1 -0.2(14)
O2 Mo1 O3 C1 92.9(9)
O1 Mo1 O3 C1 -163.0(9)
O10 Mo1 O3 C1 -39.0(15)
O4 Mo1 O3 C1 5.1(8)
O9 Mo1 O3 C1 -69.7(8)
C1 C2 O4 Mo1 12.3(13)
C3 C2 O4 Mo1 -166.6(9)
O2 Mo1 O4 C2 -112.9(8)
O1 Mo1 O4 C2 28.2(14)
O10 Mo1 O4 C2 156.2(8)
O3 Mo1 O4 C2 -9.5(7)
O9 Mo1 O4 C2 81.2(7)
C31 C26 O9 Mo1 -165.3(10)
C27 C26 O9 Mo1 13.9(13)
O2 Mo1 O9 C26 34.9(14)
O1 Mo1 O9 C26 -115.1(8)
O10 Mo1 O9 C26 -12.9(7)
O3 Mo1 O9 C26 156.4(8)
O4 Mo1 O9 C26 80.5(8)
C28 C27 O10 Mo1 176.9(9)
C26 C27 O10 Mo1 -5.9(14)
O2 Mo1 O10 C27 -155.5(9)
O1 Mo1 O10 C27 100.0(9)
O3 Mo1 O10 C27 -21.9(15)
O4 Mo1 O10 C27 -64.3(8)
O9 Mo1 O10 C27 9.9(8)
C20 N1 Re1 C14 98.8(9)
C16 N1 Re1 C14 -91.8(10)
C20 N1 Re1 C13 -29(3)
C16 N1 Re1 C13 140(3)
C20 N1 Re1 C15 -171.8(9)
C16 N1 Re1 C15 -2.4(10)
C20 N1 Re1 N2 10.2(8)
C16 N1 Re1 N2 179.7(10)
C20 N1 Re1 N3 -78.0(9)
C16 N1 Re1 N3 91.4(10)
C25 N2 Re1 C14 73.7(10)
C21 N2 Re1 C14 -102.8(9)
C25 N2 Re1 C13 -16.6(10)
C21 N2 Re1 C13 166.9(8)
C25 N2 Re1 N1 170.0(10)
C21 N2 Re1 N1 -6.5(8)
C25 N2 Re1 N3 -108.9(9)
C21 N2 Re1 N3 74.6(8)
C10 N3 Re1 C13 127.7(11)
C11 N3 Re1 C13 -57.8(10)
C10 N3 Re1 C15 37.7(11)
C11 N3 Re1 C15 -147.9(10)
C10 N3 Re1 N1 -60.1(10)
C11 N3 Re1 N1 114.3(10)
C10 N3 Re1 N2 -135.0(10)
C11 N3 Re1 N2 39.5(9)
C50 N8 Re2 C40 -10.1(10)
C46 N8 Re2 C40 165.2(9)
C50 N8 Re2 C39 79.9(10)
C46 N8 Re2 C39 -104.8(9)
C50 N8 Re2 N7 173.6(10)
C46 N8 Re2 N7 -11.1(9)
C50 N8 Re2 N6 -101.9(9)
C46 N8 Re2 N6 73.4(9)
C41 N7 Re2 C38 6.5(11)
C45 N7 Re2 C38 -166.8(9)
C41 N7 Re2 C39 -81.6(10)
C45 N7 Re2 C39 105.1(9)
C41 N7 Re2 N8 -175.6(11)
C45 N7 Re2 N8 11.0(8)
C41 N7 Re2 N6 101.1(10)
C45 N7 Re2 N6 -72.3(9)
C36 N6 Re2 C38 -138.1(10)
C35 N6 Re2 C38 51.8(11)
C36 N6 Re2 C40 -49.0(11)
C35 N6 Re2 C40 140.9(11)
C36 N6 Re2 N8 47.7(10)
C35 N6 Re2 N8 -122.4(11)
C36 N6 Re2 N7 123.1(10)
C35 N6 Re2 N7 -46.9(10)
